data_7025873
loop_
_publ_author_name
'Deng, Zhao-Peng'
'Kang, Wei'
'Huo, Li-Hua'
'Zhao, Hui'
'Gao, Shan'

_publ_section_title
;
 Rare-earth organic frameworks involving three types of architecture tuned
 by the lanthanide contraction effect: hydrothermal syntheses, structures
 and luminescence.
;
_journal_issue 27
_journal_name_full 'Dalton transactions (Cambridge, England : 2003)'
_journal_page_first 6276
_journal_page_last 6284
_journal_paper_doi 10.1039/c0dt00031k
_journal_volume 39
_journal_year 2010
_chemical_formula_moiety 'C20 H22 Dy2 N12 O12'
_chemical_formula_sum 'C20 H22 Dy2 N12 O12'
_chemical_formula_weight 947.50
_chemical_name_systematic
;
?
;
_space_group_IT_number 14
_symmetry_cell_setting monoclinic
_symmetry_space_group_name_Hall '-P 2yn'
_symmetry_space_group_name_H-M 'P 1 21/n 1'
_atom_sites_solution_hydrogens geom
_atom_sites_solution_primary direct
_atom_sites_solution_secondary difmap
_audit_creation_method SHELXL-97
_cell_angle_alpha 90.00
_cell_angle_beta 93.79(3)
_cell_angle_gamma 90.00
_cell_formula_units_Z 4
_cell_length_a 9.7265(19)
_cell_length_b 11.364(2)
_cell_length_c 24.690(5)
_cell_measurement_reflns_used 17259
_cell_measurement_temperature 295(2)
_cell_measurement_theta_max 27.45
_cell_measurement_theta_min 3.06
_cell_volume 2723.1(9)
_computing_cell_refinement RAPID-AUTO
_computing_data_collection 'RAPID-AUTO (Rigaku Corporation, 1998)'
_computing_data_reduction 'CrystalStructure (Rigaku/MSC and Rigaku Corporation, 2002)'
_computing_molecular_graphics SHELXL-97
_computing_publication_material SHELXL-97
_computing_structure_refinement 'SHELXL-97 (Sheldrick, 1997)'
_computing_structure_solution 'SHELXS-97 (Sheldrick, 1990)'
_diffrn_ambient_temperature 295(2)
_diffrn_detector_area_resol_mean 10.000
_diffrn_measured_fraction_theta_full 0.997
_diffrn_measured_fraction_theta_max 0.997
_diffrn_measurement_device_type 'Rigaku RAXIS-RAPID'
_diffrn_measurement_method \w
_diffrn_radiation_monochromator graphite
_diffrn_radiation_source 'fine-focus sealed tube'
_diffrn_radiation_type MoK\a
_diffrn_radiation_wavelength 0.71073
_diffrn_reflns_av_R_equivalents 0.1095
_diffrn_reflns_av_sigmaI/netI 0.1245
_diffrn_reflns_limit_h_max 12
_diffrn_reflns_limit_h_min -12
_diffrn_reflns_limit_k_max 14
_diffrn_reflns_limit_k_min -14
_diffrn_reflns_limit_l_max 31
_diffrn_reflns_limit_l_min -32
_diffrn_reflns_number 25312
_diffrn_reflns_theta_full 27.47
_diffrn_reflns_theta_max 27.47
_diffrn_reflns_theta_min 3.06
_diffrn_standards_decay_% 0
_diffrn_standards_interval_count 0
_diffrn_standards_interval_time 0
_diffrn_standards_number 0
_exptl_absorpt_coefficient_mu 5.533
_exptl_absorpt_correction_T_max 0.5812
_exptl_absorpt_correction_T_min 0.4358
_exptl_absorpt_correction_type multi-scan
_exptl_absorpt_process_details 'ABSCOR (Higashi, 1995)'
_exptl_crystal_colour yellow
_exptl_crystal_density_diffrn 2.311
_exptl_crystal_density_method 'not measured'
_exptl_crystal_description prism
_exptl_crystal_F_000 1816
_exptl_crystal_size_max 0.18
_exptl_crystal_size_mid 0.14
_exptl_crystal_size_min 0.11
_refine_diff_density_max 2.497
_refine_diff_density_min -1.716
_refine_diff_density_rms 0.282
_refine_ls_extinction_method none
_refine_ls_goodness_of_fit_ref 1.089
_refine_ls_hydrogen_treatment mixed
_refine_ls_matrix_type full
_refine_ls_number_parameters 433
_refine_ls_number_reflns 6211
_refine_ls_number_restraints 8
_refine_ls_restrained_S_all 1.089
_refine_ls_R_factor_all 0.0702
_refine_ls_R_factor_gt 0.0609
_refine_ls_shift/su_max 0.001
_refine_ls_shift/su_mean 0.000
_refine_ls_structure_factor_coef Fsqd
_refine_ls_weighting_details 'calc w=1/[\s^2^(Fo^2^)+(0.0000P)^2^+10.7279P] where P=(Fo^2^+2Fc^2^)/3'
_refine_ls_weighting_scheme calc
_refine_ls_wR_factor_gt 0.1060
_refine_ls_wR_factor_ref 0.1111
_reflns_number_gt 5163
_reflns_number_total 6211
_reflns_threshold_expression >2sigma(I)
_cod_data_source_file c0dt00031k.txt
_cod_data_source_block complex8
_cod_original_sg_symbol_Hall '-P 2yn '
_cod_original_sg_symbol_H-M 'P 21/n'
_cod_database_code 7025873

loop_
_symmetry_equiv_pos_as_xyz
'x, y, z'
'-x+1/2, y+1/2, -z+1/2'
'-x, -y, -z'
'x-1/2, -y-1/2, z-1/2'

loop_
_atom_site_label
_atom_site_type_symbol
_atom_site_fract_x
_atom_site_fract_y
_atom_site_fract_z
_atom_site_U_iso_or_equiv
_atom_site_adp_type
_atom_site_occupancy
_atom_site_symmetry_multiplicity
_atom_site_calc_flag
_atom_site_refinement_flags
Dy1 Dy 0.64092(2) 0.48342(2) 0.239885(10) 0.01292(9) Uani 1 1 d .
Dy2 Dy 0.36086(2) 0.26821(2) 0.255188(10) 0.01293(9) Uani 1 1 d .
O1W O 0.8478(5) 0.3792(4) 0.26426(18) 0.0251(10) Uani 1 1 d D
O2W O 0.1579(4) 0.3775(4) 0.2281(2) 0.0261(10) Uani 1 1 d D
O1 O 0.8172(5) 0.6142(4) 0.21730(18) 0.0249(10) Uani 1 1 d .
O2 O 1.0041(4) 0.6650(4) 0.17499(17) 0.0225(9) Uani 1 1 d .
O3 O 0.6096(4) 0.6680(3) 0.28395(16) 0.0198(9) Uani 1 1 d .
O4 O 0.5088(5) 0.7569(4) 0.35107(18) 0.0276(11) Uani 1 1 d .
O5 O 0.1811(5) 0.1422(4) 0.27861(17) 0.0258(10) Uani 1 1 d .
O6 O 0.0025(4) 0.0883(4) 0.32576(16) 0.0226(9) Uani 1 1 d .
O7 O 0.3927(4) 0.0820(3) 0.21427(16) 0.0195(9) Uani 1 1 d .
O8 O 0.5015(5) -0.0106(4) 0.15011(18) 0.0269(11) Uani 1 1 d .
O9 O 0.4311(4) 0.4499(4) 0.27437(17) 0.0181(9) Uani 1 1 d D
O10 O 0.5724(4) 0.3004(4) 0.22096(18) 0.0194(9) Uani 1 1 d D
N1 N 0.7438(5) 0.4556(5) 0.1446(2) 0.0187(10) Uani 1 1 d .
N2 N 0.8581(6) 0.4430(5) 0.0443(2) 0.0312(13) Uani 1 1 d .
N3 N 1.0145(7) 0.5868(6) 0.0702(2) 0.0425(18) Uani 1 1 d .
H3A H 1.0472 0.5813 0.0388 0.051 Uiso 1 1 calc R
H3B H 1.0496 0.6361 0.0936 0.051 Uiso 1 1 calc R
N4 N 0.6785(5) 0.4829(4) 0.3445(2) 0.0186(11) Uani 1 1 d .
N5 N 0.6193(6) 0.4644(5) 0.4522(2) 0.0278(13) Uani 1 1 d .
N6 N 0.5123(7) 0.6436(5) 0.4485(2) 0.0372(16) Uani 1 1 d .
H6A H 0.4927 0.6341 0.4817 0.045 Uiso 1 1 calc R
H6B H 0.4869 0.7066 0.4314 0.045 Uiso 1 1 calc R
N7 N 0.2573(5) 0.3053(4) 0.34843(19) 0.0170(10) Uani 1 1 d .
N8 N 0.1468(6) 0.3265(5) 0.4490(2) 0.0281(13) Uani 1 1 d .
N9 N -0.0052(6) 0.1775(6) 0.4280(2) 0.0385(16) Uani 1 1 d .
H9A H -0.0367 0.1858 0.4595 0.046 Uiso 1 1 calc R
H9B H -0.0397 0.1249 0.4061 0.046 Uiso 1 1 calc R
N10 N 0.3246(5) 0.2616(4) 0.1494(2) 0.0192(11) Uani 1 1 d .
N11 N 0.3862(6) 0.2694(5) 0.0414(2) 0.0298(13) Uani 1 1 d .
N12 N 0.5065(7) 0.0951(5) 0.0514(2) 0.0345(15) Uani 1 1 d .
H12A H 0.5280 0.1012 0.0183 0.041 Uiso 1 1 calc R
H12B H 0.5350 0.0359 0.0707 0.041 Uiso 1 1 calc R
C1 C 0.8482(6) 0.5252(5) 0.1337(2) 0.0167(12) Uani 1 1 d .
C2 C 0.9079(7) 0.5180(6) 0.0827(3) 0.0241(14) Uani 1 1 d .
C3 C 0.7543(7) 0.3740(6) 0.0571(3) 0.0308(16) Uani 1 1 d .
H3 H 0.7188 0.3201 0.0315 0.037 Uiso 1 1 calc R
C4 C 0.6969(7) 0.3792(6) 0.1071(3) 0.0268(14) Uani 1 1 d .
H4 H 0.6250 0.3289 0.1143 0.032 Uiso 1 1 calc R
C5 C 0.8939(6) 0.6082(5) 0.1785(2) 0.0161(12) Uani 1 1 d .
C6 C 0.6156(6) 0.5703(5) 0.3685(2) 0.0157(11) Uani 1 1 d .
C7 C 0.5820(7) 0.5610(6) 0.4238(2) 0.0232(13) Uani 1 1 d .
C8 C 0.6854(7) 0.3806(6) 0.4273(3) 0.0303(15) Uani 1 1 d .
H8 H 0.7131 0.3139 0.4470 0.036 Uiso 1 1 calc R
C9 C 0.7149(7) 0.3876(6) 0.3738(3) 0.0242(13) Uani 1 1 d .
H9 H 0.7604 0.3259 0.3579 0.029 Uiso 1 1 calc R
C10 C 0.5726(6) 0.6740(5) 0.3323(2) 0.0191(12) Uani 1 1 d .
C11 C 0.1556(6) 0.2354(5) 0.3619(2) 0.0167(12) Uani 1 1 d .
C12 C 0.0978(7) 0.2467(6) 0.4131(2) 0.0213(13) Uani 1 1 d .
C13 C 0.2498(7) 0.3959(6) 0.4341(3) 0.0289(15) Uani 1 1 d .
H13 H 0.2851 0.4527 0.4583 0.035 Uiso 1 1 calc R
C14 C 0.3046(7) 0.3860(6) 0.3845(3) 0.0243(13) Uani 1 1 d .
H14 H 0.3755 0.4361 0.3758 0.029 Uiso 1 1 calc R
C15 C 0.1088(6) 0.1479(5) 0.3191(2) 0.0160(11) Uani 1 1 d .
C16 C 0.3923(6) 0.1732(5) 0.1283(2) 0.0177(12) Uani 1 1 d .
C17 C 0.4286(7) 0.1781(6) 0.0730(2) 0.0226(13) Uani 1 1 d .
C18 C 0.3167(7) 0.3541(6) 0.0635(3) 0.0324(16) Uani 1 1 d .
H18 H 0.2876 0.4180 0.0421 0.039 Uiso 1 1 calc R
C19 C 0.2853(7) 0.3519(6) 0.1174(3) 0.0287(15) Uani 1 1 d .
H19 H 0.2363 0.4139 0.1314 0.034 Uiso 1 1 calc R
C20 C 0.4328(6) 0.0733(5) 0.1665(2) 0.0181(12) Uani 1 1 d .
H1W1 H 0.897(6) 0.399(5) 0.2925(16) 0.027 Uiso 1 1 d D
H1W2 H 0.865(6) 0.309(2) 0.256(2) 0.027 Uiso 1 1 d D
H2W1 H 0.125(5) 0.430(4) 0.248(2) 0.027 Uiso 1 1 d D
H2W2 H 0.094(4) 0.345(5) 0.208(2) 0.027 Uiso 1 1 d D
H9O H 0.386(6) 0.514(3) 0.270(3) 0.027 Uiso 1 1 d D
H10O H 0.607(7) 0.235(3) 0.231(3) 0.027 Uiso 1 1 d D

loop_
_atom_site_aniso_label
_atom_site_aniso_U_11
_atom_site_aniso_U_22
_atom_site_aniso_U_33
_atom_site_aniso_U_23
_atom_site_aniso_U_13
_atom_site_aniso_U_12
Dy1 0.01129(15) 0.01327(15) 0.01459(16) 0.00008(9) 0.00378(11) -0.00090(9)
Dy2 0.01121(15) 0.01351(15) 0.01449(16) -0.00036(9) 0.00395(11) -0.00097(9)
O1W 0.023(2) 0.018(2) 0.033(3) -0.0089(19) -0.005(2) 0.0043(18)
O2W 0.016(2) 0.029(2) 0.033(3) -0.012(2) -0.0046(18) 0.0048(19)
O1 0.024(2) 0.025(2) 0.027(2) -0.0087(19) 0.0129(19) -0.0126(19)
O2 0.023(2) 0.027(2) 0.019(2) -0.0018(18) 0.0061(18) -0.0075(19)
O3 0.026(2) 0.018(2) 0.016(2) -0.0013(16) 0.0072(17) -0.0036(18)
O4 0.034(3) 0.027(2) 0.022(2) -0.0013(19) 0.010(2) 0.009(2)
O5 0.028(2) 0.028(2) 0.024(2) -0.0098(19) 0.0162(19) -0.012(2)
O6 0.020(2) 0.030(2) 0.018(2) -0.0021(18) 0.0057(17) -0.011(2)
O7 0.028(2) 0.017(2) 0.015(2) -0.0007(16) 0.0084(17) -0.0019(18)
O8 0.031(3) 0.026(2) 0.024(2) -0.0030(19) 0.007(2) 0.011(2)
O9 0.014(2) 0.0141(19) 0.026(2) 0.0005(17) 0.0046(17) 0.0012(17)
O10 0.015(2) 0.0154(19) 0.028(2) -0.0002(18) 0.0028(17) -0.0007(17)
N1 0.012(2) 0.025(3) 0.020(3) -0.001(2) 0.0023(19) 0.000(2)
N2 0.036(3) 0.039(3) 0.020(3) -0.009(2) 0.006(2) -0.008(3)
N3 0.044(4) 0.055(4) 0.031(3) -0.015(3) 0.023(3) -0.026(3)
N4 0.014(2) 0.024(3) 0.018(3) 0.003(2) 0.003(2) 0.002(2)
N5 0.031(3) 0.034(3) 0.018(3) 0.006(2) 0.002(2) -0.001(3)
N6 0.058(4) 0.038(3) 0.018(3) 0.001(3) 0.019(3) 0.008(3)
N7 0.012(2) 0.020(2) 0.019(2) -0.003(2) 0.0037(19) -0.001(2)
N8 0.034(3) 0.035(3) 0.016(3) -0.005(2) 0.006(2) -0.006(3)
N9 0.045(4) 0.047(4) 0.026(3) -0.014(3) 0.020(3) -0.024(3)
N10 0.019(3) 0.023(3) 0.016(2) 0.001(2) 0.003(2) -0.001(2)
N11 0.038(3) 0.035(3) 0.017(3) 0.008(2) 0.007(2) 0.002(3)
N12 0.052(4) 0.033(3) 0.021(3) 0.003(2) 0.020(3) 0.006(3)
C1 0.016(3) 0.018(3) 0.016(3) 0.000(2) 0.003(2) -0.003(2)
C2 0.024(3) 0.028(3) 0.022(3) -0.003(3) 0.007(3) -0.009(3)
C3 0.031(4) 0.037(4) 0.024(3) -0.012(3) 0.002(3) -0.006(3)
C4 0.025(3) 0.031(3) 0.024(3) -0.008(3) 0.004(3) -0.011(3)
C5 0.016(3) 0.018(3) 0.015(3) 0.002(2) 0.006(2) 0.001(2)
C6 0.013(3) 0.017(3) 0.017(3) -0.002(2) 0.004(2) 0.001(2)
C7 0.027(3) 0.025(3) 0.018(3) -0.001(3) 0.003(3) -0.007(3)
C8 0.030(4) 0.034(4) 0.027(4) 0.011(3) 0.001(3) 0.000(3)
C9 0.022(3) 0.025(3) 0.025(3) 0.006(3) 0.003(3) 0.005(3)
C10 0.016(3) 0.021(3) 0.020(3) -0.002(2) 0.001(2) -0.002(2)
C11 0.011(3) 0.021(3) 0.018(3) -0.004(2) 0.002(2) -0.002(2)
C12 0.022(3) 0.025(3) 0.018(3) 0.002(2) 0.005(2) 0.000(3)
C13 0.032(4) 0.035(4) 0.019(3) -0.009(3) 0.001(3) -0.009(3)
C14 0.022(3) 0.027(3) 0.024(3) -0.006(3) 0.000(3) -0.005(3)
C15 0.017(3) 0.014(3) 0.016(3) -0.003(2) 0.000(2) -0.004(2)
C16 0.016(3) 0.023(3) 0.014(3) -0.001(2) 0.002(2) -0.003(3)
C17 0.021(3) 0.028(3) 0.019(3) -0.001(3) 0.004(2) -0.003(3)
C18 0.035(4) 0.036(4) 0.026(4) 0.012(3) 0.004(3) 0.009(3)
C19 0.031(4) 0.028(3) 0.027(3) 0.006(3) 0.005(3) 0.011(3)
C20 0.015(3) 0.018(3) 0.021(3) -0.002(2) 0.003(2) -0.001(2)

loop_
_atom_type_symbol
_atom_type_description
_atom_type_scat_dispersion_real
_atom_type_scat_dispersion_imag
_atom_type_scat_source
C C 0.0033 0.0016 'International Tables Vol C Tables 4.2.6.8 and 6.1.1.4'
H H 0.0000 0.0000 'International Tables Vol C Tables 4.2.6.8 and 6.1.1.4'
N N 0.0061 0.0033 'International Tables Vol C Tables 4.2.6.8 and 6.1.1.4'
O O 0.0106 0.0060 'International Tables Vol C Tables 4.2.6.8 and 6.1.1.4'
Dy Dy -0.1892 4.4098 'International Tables Vol C Tables 4.2.6.8 and 6.1.1.4'

loop_
_geom_angle_atom_site_label_1
_geom_angle_atom_site_label_2
_geom_angle_atom_site_label_3
_geom_angle
_geom_angle_site_symmetry_1
_geom_angle_site_symmetry_3
O10 Dy1 O9 70.21(15) . .
O10 Dy1 O1 138.62(14) . .
O9 Dy1 O1 150.33(15) . .
O10 Dy1 O1W 79.87(15) . .
O9 Dy1 O1W 125.59(16) . .
O1 Dy1 O1W 75.99(17) . .
O10 Dy1 O6 99.83(16) . 2
O9 Dy1 O6 80.82(14) . 2
O1 Dy1 O6 85.79(16) . 2
O1W Dy1 O6 150.19(15) . 2
O10 Dy1 O3 150.49(14) . .
O9 Dy1 O3 80.41(14) . .
O1 Dy1 O3 70.87(14) . .
O1W Dy1 O3 116.93(15) . .
O6 Dy1 O3 77.56(15) 2 .
O10 Dy1 N4 103.20(16) . .
O9 Dy1 N4 72.48(15) . .
O1 Dy1 N4 100.40(16) . .
O1W Dy1 N4 71.62(16) . .
O6 Dy1 N4 135.84(14) 2 .
O3 Dy1 N4 63.97(15) . .
O10 Dy1 N1 80.02(16) . .
O9 Dy1 N1 135.31(15) . .
O1 Dy1 N1 62.64(15) . .
O1W Dy1 N1 78.54(16) . .
O6 Dy1 N1 72.14(14) 2 .
O3 Dy1 N1 125.35(15) . .
N4 Dy1 N1 148.74(15) . .
O10 Dy1 Dy2 35.97(10) . .
O9 Dy1 Dy2 34.24(10) . .
O1 Dy1 Dy2 172.12(10) . .
O1W Dy1 Dy2 105.15(12) . .
O6 Dy1 Dy2 89.90(11) 2 .
O3 Dy1 Dy2 114.62(10) . .
N4 Dy1 Dy2 87.29(11) . .
N1 Dy1 Dy2 109.73(11) . .
O9 Dy2 O10 70.15(15) . .
O9 Dy2 O5 137.35(14) . .
O10 Dy2 O5 151.58(15) . .
O9 Dy2 O7 150.96(14) . .
O10 Dy2 O7 80.83(14) . .
O5 Dy2 O7 71.54(14) . .
O9 Dy2 O2W 79.21(15) . .
O10 Dy2 O2W 123.74(16) . .
O5 Dy2 O2W 76.87(17) . .
O7 Dy2 O2W 118.21(16) . .
O9 Dy2 O2 98.93(16) . 2_645
O10 Dy2 O2 83.20(15) . 2_645
O5 Dy2 O2 84.66(16) . 2_645
O7 Dy2 O2 77.86(14) . 2_645
O2W Dy2 O2 148.98(15) . 2_645
O9 Dy2 N7 78.00(15) . .
O10 Dy2 N7 134.78(15) . .
O5 Dy2 N7 63.03(15) . .
O7 Dy2 N7 126.08(14) . .
O2W Dy2 N7 78.66(16) . .
O2 Dy2 N7 70.75(14) 2_645 .
O9 Dy2 N10 105.05(16) . .
O10 Dy2 N10 72.71(16) . .
O5 Dy2 N10 100.03(16) . .
O7 Dy2 N10 64.02(15) . .
O2W Dy2 N10 71.37(16) . .
O2 Dy2 N10 137.24(15) 2_645 .
N7 Dy2 N10 148.50(16) . .
O9 Dy2 Dy1 35.61(10) . .
O10 Dy2 Dy1 34.53(10) . .
O5 Dy2 Dy1 171.21(10) . .
O7 Dy2 Dy1 115.35(10) . .
O2W Dy2 Dy1 103.17(12) . .
O2 Dy2 Dy1 91.41(11) 2_645 .
N7 Dy2 Dy1 108.25(11) . .
N10 Dy2 Dy1 88.19(11) . .
O9 Dy2 H10O 84.5(13) . .
O10 Dy2 H10O 19.4(7) . .
O5 Dy2 H10O 134.0(9) . .
O7 Dy2 H10O 67.5(14) . .
O2W Dy2 H10O 142.0(9) . .
O2 Dy2 H10O 67.3(11) 2_645 .
N7 Dy2 H10O 131.0(15) . .
N10 Dy2 H10O 80.2(15) . .
Dy1 Dy2 H10O 50.2(11) . .
Dy1 O1W H1W1 120(4) . .
Dy1 O1W H1W2 126(4) . .
H1W1 O1W H1W2 110(5) . .
Dy2 O2W H2W1 123(4) . .
Dy2 O2W H2W2 120(4) . .
H2W1 O2W H2W2 111(5) . .
C5 O1 Dy1 128.6(4) . .
C5 O2 Dy2 128.9(3) . 2_655
C10 O3 Dy1 121.8(4) . .
C15 O5 Dy2 128.6(4) . .
C15 O6 Dy1 129.1(3) . 2_545
C20 O7 Dy2 121.4(4) . .
Dy2 O9 Dy1 110.15(16) . .
Dy2 O9 H9O 128(5) . .
Dy1 O9 H9O 106(5) . .
Dy1 O10 Dy2 109.50(17) . .
Dy1 O10 H10O 130(5) . .
Dy2 O10 H10O 96(5) . .
C4 N1 C1 118.6(5) . .
C4 N1 Dy1 124.6(4) . .
C1 N1 Dy1 116.8(4) . .
C3 N2 C2 116.7(5) . .
C2 N3 H3A 120.0 . .
C2 N3 H3B 120.0 . .
H3A N3 H3B 120.0 . .
C6 N4 C9 118.6(5) . .
C6 N4 Dy1 113.9(4) . .
C9 N4 Dy1 123.9(4) . .
C8 N5 C7 117.9(5) . .
C7 N6 H6A 120.0 . .
C7 N6 H6B 120.0 . .
H6A N6 H6B 120.0 . .
C11 N7 C14 118.1(5) . .
C11 N7 Dy2 117.5(4) . .
C14 N7 Dy2 124.3(4) . .
C12 N8 C13 117.2(5) . .
C12 N9 H9A 120.0 . .
C12 N9 H9B 120.0 . .
H9A N9 H9B 120.0 . .
C16 N10 C19 118.7(5) . .
C16 N10 Dy2 112.0(4) . .
C19 N10 Dy2 125.7(4) . .
C18 N11 C17 118.1(5) . .
C17 N12 H12A 120.0 . .
C17 N12 H12B 120.0 . .
H12A N12 H12B 120.0 . .
N1 C1 C2 120.5(5) . .
N1 C1 C5 114.7(5) . .
C2 C1 C5 124.8(5) . .
N2 C2 N3 116.9(6) . .
N2 C2 C1 120.8(6) . .
N3 C2 C1 122.3(6) . .
N2 C3 C4 122.7(6) . .
N2 C3 H3 118.6 . .
C4 C3 H3 118.6 . .
N1 C4 C3 120.5(6) . .
N1 C4 H4 119.7 . .
C3 C4 H4 119.7 . .
O1 C5 O2 125.2(5) . .
O1 C5 C1 115.9(5) . .
O2 C5 C1 118.9(5) . .
N4 C6 C7 120.8(5) . .
N4 C6 C10 115.8(5) . .
C7 C6 C10 123.2(5) . .
N6 C7 N5 117.7(6) . .
N6 C7 C6 122.8(6) . .
N5 C7 C6 119.4(6) . .
N5 C8 C9 123.0(6) . .
N5 C8 H8 118.5 . .
C9 C8 H8 118.5 . .
N4 C9 C8 120.2(6) . .
N4 C9 H9 119.9 . .
C8 C9 H9 119.9 . .
O4 C10 O3 125.0(6) . .
O4 C10 C6 119.7(5) . .
O3 C10 C6 115.2(5) . .
N7 C11 C12 120.8(5) . .
N7 C11 C15 114.6(5) . .
C12 C11 C15 124.5(5) . .
N8 C12 N9 117.1(5) . .
N8 C12 C11 120.5(6) . .
N9 C12 C11 122.4(6) . .
N8 C13 C14 122.4(6) . .
N8 C13 H13 118.8 . .
C14 C13 H13 118.8 . .
N7 C14 C13 120.9(6) . .
N7 C14 H14 119.5 . .
C13 C14 H14 119.5 . .
O6 C15 O5 125.6(5) . .
O6 C15 C11 118.6(5) . .
O5 C15 C11 115.7(5) . .
N10 C16 C17 120.2(5) . .
N10 C16 C20 116.1(5) . .
C17 C16 C20 123.6(5) . .
N12 C17 N11 118.1(6) . .
N12 C17 C16 122.2(6) . .
N11 C17 C16 119.7(6) . .
N11 C18 C19 122.5(6) . .
N11 C18 H18 118.8 . .
C19 C18 H18 118.8 . .
N10 C19 C18 120.6(6) . .
N10 C19 H19 119.7 . .
C18 C19 H19 119.7 . .
O8 C20 O7 124.4(6) . .
O8 C20 C16 119.6(5) . .
O7 C20 C16 116.0(5) . .

loop_
_geom_bond_atom_site_label_1
_geom_bond_atom_site_label_2
_geom_bond_distance
_geom_bond_site_symmetry_2
Dy1 O10 2.224(4) .
Dy1 O9 2.294(4) .
Dy1 O1 2.363(4) .
Dy1 O1W 2.378(4) .
Dy1 O6 2.387(4) 2
Dy1 O3 2.391(4) .
Dy1 N4 2.585(5) .
Dy1 N1 2.635(5) .
Dy2 O9 2.217(4) .
Dy2 O10 2.305(4) .
Dy2 O5 2.361(4) .
Dy2 O7 2.374(4) .
Dy2 O2W 2.391(4) .
Dy2 O2 2.403(4) 2_645
Dy2 N7 2.607(5) .
Dy2 N10 2.614(5) .
Dy2 H10O 2.53(6) .
O1W H1W1 0.85(5) .
O1W H1W2 0.85(5) .
O2W H2W1 0.85(5) .
O2W H2W2 0.85(5) .
O1 C5 1.254(6) .
O2 C5 1.259(7) .
O2 Dy2 2.403(4) 2_655
O3 C10 1.271(7) .
O4 C10 1.235(7) .
O5 C15 1.262(7) .
O6 C15 1.255(7) .
O6 Dy1 2.387(4) 2_545
O7 C20 1.269(7) .
O8 C20 1.248(7) .
O9 H9O 0.85(4) .
O10 H10O 0.85(5) .
N1 C4 1.328(8) .
N1 C1 1.328(7) .
N2 C3 1.333(9) .
N2 C2 1.342(8) .
N3 C2 1.351(8) .
N3 H3A 0.8600 .
N3 H3B 0.8600 .
N4 C6 1.327(7) .
N4 C9 1.338(8) .
N5 C8 1.323(9) .
N5 C7 1.341(9) .
N6 C7 1.331(8) .
N6 H6A 0.8600 .
N6 H6B 0.8600 .
N7 C11 1.329(7) .
N7 C14 1.338(8) .
N8 C12 1.333(8) .
N8 C13 1.345(8) .
N9 C12 1.345(8) .
N9 H9A 0.8600 .
N9 H9B 0.8600 .
N10 C16 1.326(8) .
N10 C19 1.335(8) .
N11 C18 1.316(9) .
N11 C17 1.346(8) .
N12 C17 1.342(8) .
N12 H12A 0.8600 .
N12 H12B 0.8600 .
C1 C2 1.422(8) .
C1 C5 1.499(8) .
C3 C4 1.389(9) .
C3 H3 0.9300 .
C4 H4 0.9300 .
C6 C7 1.428(8) .
C6 C10 1.521(8) .
C8 C9 1.372(9) .
C8 H8 0.9300 .
C9 H9 0.9300 .
C11 C12 1.422(8) .
C11 C15 1.500(8) .
C13 C14 1.372(8) .
C13 H13 0.9300 .
C14 H14 0.9300 .
C16 C17 1.435(8) .
C16 C20 1.511(8) .
C18 C19 1.384(9) .
C18 H18 0.9300 .
C19 H19 0.9300 .

loop_
_geom_hbond_atom_site_label_D
_geom_hbond_atom_site_label_H
_geom_hbond_atom_site_label_A
_geom_hbond_distance_DH
_geom_hbond_distance_HA
_geom_hbond_distance_DA
_geom_hbond_angle_DHA
_geom_hbond_site_symmetry_A
N3 H3A N2 0.86 2.32 3.179(7) 176.8 3_765
N3 H3B O2 0.86 2.11 2.744(7) 130.0 .
N6 H6A N5 0.86 2.31 3.093(7) 151.5 3_666
N6 H6B O4 0.86 2.09 2.727(7) 130.7 .
N9 H9A N11 0.86 2.26 3.115(7) 173.2 4_566
N9 H9B O6 0.86 2.09 2.727(7) 130.0 .
N12 H12A N8 0.86 2.28 3.083(7) 155.4 4_665
N12 H12B O8 0.86 2.08 2.721(7) 131.1 .
O1W H1W1 O8 0.85(5) 1.96(5) 2.789(7) 164(5) 2_655
O1W H1W2 O3 0.85(5) 1.899(18) 2.723(6) 163(5) 2_645
O2W H2W1 O7 0.85(5) 1.98(5) 2.786(6) 159(6) 2
O2W H2W2 O4 0.85(5) 1.98(5) 2.812(7) 163(5) 2_545
O9 H9O O5 0.85(4) 1.98(4) 2.736(6) 148(6) 2
O10 H10O O1 0.85(5) 1.98(3) 2.782(6) 158(7) 2_645

loop_
_geom_torsion_atom_site_label_1
_geom_torsion_atom_site_label_2
_geom_torsion_atom_site_label_3
_geom_torsion_atom_site_label_4
_geom_torsion
_geom_torsion_site_symmetry_1
_geom_torsion_site_symmetry_4
O10 Dy1 Dy2 O9 179.3(3) . .
O1W Dy1 Dy2 O9 132.4(2) . .
O6 Dy1 Dy2 O9 -73.7(2) 2 .
O3 Dy1 Dy2 O9 2.6(2) . .
N4 Dy1 Dy2 O9 62.2(2) . .
N1 Dy1 Dy2 O9 -144.6(2) . .
O9 Dy1 Dy2 O10 -179.3(3) . .
O1W Dy1 Dy2 O10 -46.9(2) . .
O6 Dy1 Dy2 O10 107.1(2) 2 .
O3 Dy1 Dy2 O10 -176.7(2) . .
N4 Dy1 Dy2 O10 -117.0(2) . .
N1 Dy1 Dy2 O10 36.1(2) . .
O10 Dy1 Dy2 O7 -1.4(2) . .
O9 Dy1 Dy2 O7 179.3(2) . .
O1W Dy1 Dy2 O7 -48.29(16) . .
O6 Dy1 Dy2 O7 105.66(15) 2 .
O3 Dy1 Dy2 O7 -178.09(16) . .
N4 Dy1 Dy2 O7 -118.42(16) . .
N1 Dy1 Dy2 O7 34.72(17) . .
O10 Dy1 Dy2 O2W -131.8(2) . .
O9 Dy1 Dy2 O2W 49.0(2) . .
O1W Dy1 Dy2 O2W -178.68(16) . .
O6 Dy1 Dy2 O2W -24.73(15) 2 .
O3 Dy1 Dy2 O2W 51.52(16) . .
N4 Dy1 Dy2 O2W 111.19(16) . .
N1 Dy1 Dy2 O2W -95.67(17) . .
O10 Dy1 Dy2 O2 75.8(2) . 2_645
O9 Dy1 Dy2 O2 -103.4(2) . 2_645
O1W Dy1 Dy2 O2 28.93(15) . 2_645
O6 Dy1 Dy2 O2 -177.11(13) 2 2_645
O3 Dy1 Dy2 O2 -100.87(15) . 2_645
N4 Dy1 Dy2 O2 -41.20(15) . 2_645
N1 Dy1 Dy2 O2 111.95(15) . 2_645
O10 Dy1 Dy2 N7 146.0(2) . .
O9 Dy1 Dy2 N7 -33.3(2) . .
O1W Dy1 Dy2 N7 99.11(16) . .
O6 Dy1 Dy2 N7 -106.94(15) 2 .
O3 Dy1 Dy2 N7 -30.69(16) . .
N4 Dy1 Dy2 N7 28.97(16) . .
N1 Dy1 Dy2 N7 -177.88(16) . .
O10 Dy1 Dy2 N10 -61.4(2) . .
O9 Dy1 Dy2 N10 119.3(2) . .
O1W Dy1 Dy2 N10 -108.29(16) . .
O6 Dy1 Dy2 N10 45.66(15) 2 .
O3 Dy1 Dy2 N10 121.91(16) . .
N4 Dy1 Dy2 N10 -178.43(16) . .
N1 Dy1 Dy2 N10 -25.28(16) . .
O10 Dy1 O1 C5 17.1(7) . .
O9 Dy1 O1 C5 -146.1(5) . .
O1W Dy1 O1 C5 73.2(5) . .
O6 Dy1 O1 C5 -83.0(5) 2 .
O3 Dy1 O1 C5 -161.3(6) . .
N4 Dy1 O1 C5 141.1(5) . .
N1 Dy1 O1 C5 -10.9(5) . .
O10 Dy1 O3 C10 42.2(6) . .
O9 Dy1 O3 C10 47.5(4) . .
O1 Dy1 O3 C10 -140.0(5) . .
O1W Dy1 O3 C10 -77.6(5) . .
O6 Dy1 O3 C10 130.2(5) 2 .
N4 Dy1 O3 C10 -27.6(4) . .
N1 Dy1 O3 C10 -172.6(4) . .
Dy2 Dy1 O3 C10 46.1(5) . .
O9 Dy2 O5 C15 -20.7(7) . .
O10 Dy2 O5 C15 141.7(5) . .
O7 Dy2 O5 C15 155.7(6) . .
O2W Dy2 O5 C15 -78.2(5) . .
O2 Dy2 O5 C15 76.7(5) 2_645 .
N7 Dy2 O5 C15 5.6(5) . .
N10 Dy2 O5 C15 -146.2(5) . .
O9 Dy2 O7 C20 -44.8(6) . .
O10 Dy2 O7 C20 -46.4(4) . .
O5 Dy2 O7 C20 140.3(5) . .
O2W Dy2 O7 C20 77.1(5) . .
O2 Dy2 O7 C20 -131.3(5) 2_645 .
N7 Dy2 O7 C20 173.7(4) . .
N10 Dy2 O7 C20 28.8(4) . .
Dy1 Dy2 O7 C20 -45.6(5) . .
O10 Dy2 O9 Dy1 0.44(16) . .
O5 Dy2 O9 Dy1 171.63(18) . .
O7 Dy2 O9 Dy1 -1.2(4) . .
O2W Dy2 O9 Dy1 -131.6(2) . .
O2 Dy2 O9 Dy1 79.83(19) 2_645 .
N7 Dy2 O9 Dy1 147.8(2) . .
N10 Dy2 O9 Dy1 -64.4(2) . .
O10 Dy1 O9 Dy2 -0.46(16) . .
O1 Dy1 O9 Dy2 167.8(2) . .
O1W Dy1 O9 Dy2 -61.3(2) . .
O6 Dy1 O9 Dy2 103.5(2) 2 .
O3 Dy1 O9 Dy2 -177.6(2) . .
N4 Dy1 O9 Dy2 -112.1(2) . .
N1 Dy1 O9 Dy2 50.8(3) . .
O9 Dy1 O10 Dy2 0.44(16) . .
O1 Dy1 O10 Dy2 -170.81(18) . .
O1W Dy1 O10 Dy2 134.3(2) . .
O6 Dy1 O10 Dy2 -76.00(19) 2 .
O3 Dy1 O10 Dy2 6.1(4) . .
N4 Dy1 O10 Dy2 66.0(2) . .
N1 Dy1 O10 Dy2 -145.7(2) . .
O9 Dy2 O10 Dy1 -0.46(16) . .
O5 Dy2 O10 Dy1 -167.9(3) . .
O7 Dy2 O10 Dy1 178.7(2) . .
O2W Dy2 O10 Dy1 60.8(2) . .
O2 Dy2 O10 Dy1 -102.53(19) 2_645 .
N7 Dy2 O10 Dy1 -48.4(3) . .
N10 Dy2 O10 Dy1 113.2(2) . .
O10 Dy1 N1 C4 23.5(5) . .
O9 Dy1 N1 C4 -24.7(6) . .
O1 Dy1 N1 C4 -174.9(6) . .
O1W Dy1 N1 C4 105.1(5) . .
O6 Dy1 N1 C4 -80.3(5) 2 .
O3 Dy1 N1 C4 -139.9(5) . .
N4 Dy1 N1 C4 122.5(5) . .
Dy2 Dy1 N1 C4 2.9(5) . .
O10 Dy1 N1 C1 -157.8(4) . .
O9 Dy1 N1 C1 154.0(4) . .
O1 Dy1 N1 C1 3.8(4) . .
O1W Dy1 N1 C1 -76.2(4) . .
O6 Dy1 N1 C1 98.4(4) 2 .
O3 Dy1 N1 C1 38.8(5) . .
N4 Dy1 N1 C1 -58.8(6) . .
Dy2 Dy1 N1 C1 -178.4(4) . .
O10 Dy1 N4 C6 -129.1(4) . .
O9 Dy1 N4 C6 -65.1(4) . .
O1 Dy1 N4 C6 85.2(4) . .
O1W Dy1 N4 C6 156.5(4) . .
O6 Dy1 N4 C6 -9.5(5) 2 .
O3 Dy1 N4 C6 22.6(4) . .
N1 Dy1 N4 C6 138.5(4) . .
Dy2 Dy1 N4 C6 -96.6(4) . .
O10 Dy1 N4 C9 29.2(5) . .
O9 Dy1 N4 C9 93.1(5) . .
O1 Dy1 N4 C9 -116.6(5) . .
O1W Dy1 N4 C9 -45.3(5) . .
O6 Dy1 N4 C9 148.7(4) 2 .
O3 Dy1 N4 C9 -179.2(5) . .
N1 Dy1 N4 C9 -63.3(6) . .
Dy2 Dy1 N4 C9 61.7(5) . .
O9 Dy2 N7 C11 161.8(5) . .
O10 Dy2 N7 C11 -152.7(4) . .
O5 Dy2 N7 C11 -0.4(4) . .
O7 Dy2 N7 C11 -36.2(5) . .
O2W Dy2 N7 C11 80.5(4) . .
O2 Dy2 N7 C11 -94.2(4) 2_645 .
N10 Dy2 N7 C11 62.5(6) . .
Dy1 Dy2 N7 C11 -179.2(4) . .
O9 Dy2 N7 C14 -21.7(5) . .
O10 Dy2 N7 C14 23.8(6) . .
O5 Dy2 N7 C14 176.1(5) . .
O7 Dy2 N7 C14 140.3(5) . .
O2W Dy2 N7 C14 -103.0(5) . .
O2 Dy2 N7 C14 82.3(5) 2_645 .
N10 Dy2 N7 C14 -121.0(5) . .
Dy1 Dy2 N7 C14 -2.7(5) . .
O9 Dy2 N10 C16 126.9(4) . .
O10 Dy2 N10 C16 63.8(4) . .
O5 Dy2 N10 C16 -87.9(4) . .
O7 Dy2 N10 C16 -24.2(4) . .
O2W Dy2 N10 C16 -160.2(4) . .
O2 Dy2 N10 C16 5.1(5) 2_645 .
N7 Dy2 N10 C16 -141.5(4) . .
Dy1 Dy2 N10 C16 95.2(4) . .
O9 Dy2 N10 C19 -31.5(5) . .
O10 Dy2 N10 C19 -94.6(5) . .
O5 Dy2 N10 C19 113.7(5) . .
O7 Dy2 N10 C19 177.3(6) . .
O2W Dy2 N10 C19 41.4(5) . .
O2 Dy2 N10 C19 -153.3(5) 2_645 .
N7 Dy2 N10 C19 60.1(6) . .
Dy1 Dy2 N10 C19 -63.2(5) . .
C4 N1 C1 C2 0.2(9) . .
Dy1 N1 C1 C2 -178.6(5) . .
C4 N1 C1 C5 -180.0(6) . .
Dy1 N1 C1 C5 1.3(6) . .
C3 N2 C2 N3 179.0(7) . .
C3 N2 C2 C1 -2.2(10) . .
N1 C1 C2 N2 1.6(10) . .
C5 C1 C2 N2 -178.3(6) . .
N1 C1 C2 N3 -179.7(7) . .
C5 C1 C2 N3 0.4(11) . .
C2 N2 C3 C4 1.2(11) . .
C1 N1 C4 C3 -1.2(10) . .
Dy1 N1 C4 C3 177.5(5) . .
N2 C3 C4 N1 0.5(11) . .
Dy1 O1 C5 O2 -163.8(4) . .
Dy1 O1 C5 C1 15.7(8) . .
Dy2 O2 C5 O1 15.6(9) 2_655 .
Dy2 O2 C5 C1 -163.9(4) 2_655 .
N1 C1 C5 O1 -9.7(8) . .
C2 C1 C5 O1 170.1(6) . .
N1 C1 C5 O2 169.8(5) . .
C2 C1 C5 O2 -10.4(9) . .
C9 N4 C6 C7 -2.7(9) . .
Dy1 N4 C6 C7 156.8(5) . .
C9 N4 C6 C10 -178.0(5) . .
Dy1 N4 C6 C10 -18.5(6) . .
C8 N5 C7 N6 178.2(7) . .
C8 N5 C7 C6 -0.6(10) . .
N4 C6 C7 N6 -176.2(6) . .
C10 C6 C7 N6 -1.3(10) . .
N4 C6 C7 N5 2.5(9) . .
C10 C6 C7 N5 177.5(6) . .
C7 N5 C8 C9 -1.1(11) . .
C6 N4 C9 C8 1.0(9) . .
Dy1 N4 C9 C8 -156.3(5) . .
N5 C8 C9 N4 1.0(11) . .
Dy1 O3 C10 O4 -152.8(5) . .
Dy1 O3 C10 C6 28.5(7) . .
N4 C6 C10 O4 177.2(6) . .
C7 C6 C10 O4 2.0(9) . .
N4 C6 C10 O3 -4.1(8) . .
C7 C6 C10 O3 -179.2(6) . .
C14 N7 C11 C12 0.5(9) . .
Dy2 N7 C11 C12 177.2(4) . .
C14 N7 C11 C15 179.9(5) . .
Dy2 N7 C11 C15 -3.4(7) . .
C13 N8 C12 N9 -179.9(7) . .
C13 N8 C12 C11 1.3(10) . .
N7 C11 C12 N8 -1.3(9) . .
C15 C11 C12 N8 179.4(6) . .
N7 C11 C12 N9 179.9(6) . .
C15 C11 C12 N9 0.6(10) . .
C12 N8 C13 C14 -0.5(10) . .
C11 N7 C14 C13 0.2(9) . .
Dy2 N7 C14 C13 -176.2(5) . .
N8 C13 C14 N7 -0.2(11) . .
Dy1 O6 C15 O5 -18.1(9) 2_545 .
Dy1 O6 C15 C11 160.9(4) 2_545 .
Dy2 O5 C15 O6 169.6(4) . .
Dy2 O5 C15 C11 -9.4(8) . .
N7 C11 C15 O6 -171.4(5) . .
C12 C11 C15 O6 7.9(9) . .
N7 C11 C15 O5 7.7(8) . .
C12 C11 C15 O5 -173.0(6) . .
C19 N10 C16 C17 3.3(9) . .
Dy2 N10 C16 C17 -156.8(5) . .
C19 N10 C16 C20 -179.5(6) . .
Dy2 N10 C16 C20 20.4(6) . .
C18 N11 C17 N12 -176.1(7) . .
C18 N11 C17 C16 2.7(10) . .
N10 C16 C17 N12 174.6(6) . .
C20 C16 C17 N12 -2.5(10) . .
N10 C16 C17 N11 -4.2(9) . .
C20 C16 C17 N11 178.8(6) . .
C17 N11 C18 C19 -0.5(11) . .
C16 N10 C19 C18 -1.1(10) . .
Dy2 N10 C19 C18 156.0(5) . .
N11 C18 C19 N10 -0.3(12) . .
Dy2 O7 C20 O8 150.5(5) . .
Dy2 O7 C20 C16 -29.5(7) . .
N10 C16 C20 O8 -177.1(6) . .
C17 C16 C20 O8 0.0(9) . .
N10 C16 C20 O7 2.8(8) . .
C17 C16 C20 O7 180.0(6) . .
